data_4066056
loop_
_publ_author_name
'Stanek, Kyrill'
'Czarniecki, Barbara'
'Aardoom, Raphael'
'R\"uegger, Heinz'
'Togni, Antonio'

_publ_section_title
;
 Remote C&#x2212;F&#x2212;Metal Interactions in Late-Transition-Metal
 Complexes
;
_journal_issue 11
_journal_name_full Organometallics
_journal_page_first 2540
_journal_paper_doi 10.1021/om100261e
_journal_volume 29
_journal_year 2010
_chemical_formula_moiety 'C22 H13 Au Cl F4 P'
_chemical_formula_sum 'C22 H13 Au Cl F4 P'
_chemical_formula_weight 616.71
_chemical_name_systematic
; 
 ? 
;
_space_group_IT_number 14
_symmetry_cell_setting monoclinic
_symmetry_Int_Tables_number 14
_symmetry_space_group_name_Hall '-P 2yn'
_symmetry_space_group_name_H-M 'P 1 21/n 1'
_atom_sites_solution_hydrogens geom
_atom_sites_solution_primary direct
_atom_sites_solution_secondary difmap
_audit_creation_method SHELXL-97
_cell_angle_alpha 90.00
_cell_angle_beta 108.073(2)
_cell_angle_gamma 90.00
_cell_formula_units_Z 4
_cell_length_a 12.3950(6)
_cell_length_b 9.0590(5)
_cell_length_c 17.9686(10)
_cell_measurement_reflns_used 9588
_cell_measurement_temperature 100(2)
_cell_measurement_theta_max 41.84
_cell_measurement_theta_min 2.38
_cell_volume 1918.08(18)
_computing_cell_refinement 'Bruker SMART'
_computing_data_collection 'Bruker SMART'
_computing_data_reduction 'Bruker SAINT'
_computing_molecular_graphics 'Bruker SHELXTL'
_computing_publication_material 'Bruker SHELXTL'
_computing_structure_refinement 'SHELXL-97 (Sheldrick, 1997)'
_computing_structure_solution 'SHELXS-97 (Sheldrick, 1990)'
_diffrn_ambient_temperature 100(2)
_diffrn_measured_fraction_theta_full 0.994
_diffrn_measured_fraction_theta_max 0.994
_diffrn_measurement_device_type 'CCD area detector'
_diffrn_measurement_method 'phi and omega scans'
_diffrn_radiation_monochromator graphite
_diffrn_radiation_source 'sealed tube'
_diffrn_radiation_type MoK\a
_diffrn_radiation_wavelength 0.71073
_diffrn_reflns_av_R_equivalents 0.0421
_diffrn_reflns_av_sigmaI/netI 0.0255
_diffrn_reflns_limit_h_max 23
_diffrn_reflns_limit_h_min -23
_diffrn_reflns_limit_k_max 17
_diffrn_reflns_limit_k_min -17
_diffrn_reflns_limit_l_max 34
_diffrn_reflns_limit_l_min -34
_diffrn_reflns_number 95322
_diffrn_reflns_theta_full 42.57
_diffrn_reflns_theta_max 42.57
_diffrn_reflns_theta_min 2.38
_exptl_absorpt_coefficient_mu 7.936
_exptl_absorpt_correction_T_max 0.2416
_exptl_absorpt_correction_T_min 0.1393
_exptl_absorpt_correction_type empirical
_exptl_absorpt_process_details SADABS-2004/1
_exptl_crystal_colour colorless
_exptl_crystal_density_diffrn 2.136
_exptl_crystal_density_meas ?
_exptl_crystal_density_method 'not measured'
_exptl_crystal_description prism
_exptl_crystal_F_000 1168
_exptl_crystal_size_max 0.41
_exptl_crystal_size_mid 0.35
_exptl_crystal_size_min 0.25
_refine_diff_density_max 3.989
_refine_diff_density_min -0.738
_refine_diff_density_rms 0.212
_refine_ls_extinction_method none
_refine_ls_goodness_of_fit_ref 1.057
_refine_ls_hydrogen_treatment constr
_refine_ls_matrix_type full
_refine_ls_number_parameters 262
_refine_ls_number_reflns 13773
_refine_ls_number_restraints 0
_refine_ls_restrained_S_all 1.057
_refine_ls_R_factor_all 0.0374
_refine_ls_R_factor_gt 0.0312
_refine_ls_shift/su_max 0.004
_refine_ls_shift/su_mean 0.000
_refine_ls_structure_factor_coef Fsqd
_refine_ls_weighting_details 'calc w=1/[\s^2^(Fo^2^)+(0.0445P)^2^+0.6597P] where P=(Fo^2^+2Fc^2^)/3'
_refine_ls_weighting_scheme calc
_refine_ls_wR_factor_gt 0.0753
_refine_ls_wR_factor_ref 0.0781
_reflns_number_gt 11922
_reflns_number_total 13773
_reflns_threshold_expression >2sigma(I)
_cod_data_source_file om100261e_si_002.cif
_cod_data_source_block Compound_22
_cod_depositor_comments
;
The following automatic conversions were performed:

'_symmetry_cell_setting' value 'Monoclinic' changed to 'monoclinic'
according to /home/saulius/struct/CIF-dictionaries/cif_core.dic
dictionary named 'cif_core.dic' version 2.4.1 from 2010-06-29.

Automatic conversion script
Id: cif_fix_values 1715 2011-07-08 13:25:40Z adriana 

The following automatic conversions were performed:

'_exptl_crystal_density_meas' value 'not measured' was changed to '?'
- the value is perceived as not measured.

Automatic conversion script
Id: cif_fix_values 3008 2015-01-20 13:52:24Z robertas 
;
_cod_original_sg_symbol_H-M 'P 21/n'
_cod_database_code 4066056

loop_
_symmetry_equiv_pos_as_xyz
'x, y, z'
'-x+1/2, y+1/2, -z+1/2'
'-x, -y, -z'
'x-1/2, -y-1/2, z-1/2'

loop_
_atom_site_label
_atom_site_type_symbol
_atom_site_fract_x
_atom_site_fract_y
_atom_site_fract_z
_atom_site_U_iso_or_equiv
_atom_site_adp_type
_atom_site_occupancy
_atom_site_symmetry_multiplicity
_atom_site_calc_flag
_atom_site_refinement_flags
Au1 Au 0.918701(5) 0.288556(7) 0.093786(4) 0.01808(2) Uani 1 1 d .
Cl1 Cl 1.07306(4) 0.43420(5) 0.14802(3) 0.02516(8) Uani 1 1 d .
P1 P 0.76081(4) 0.15442(5) 0.05029(3) 0.01688(7) Uani 1 1 d .
F1 F 0.84395(10) 0.16619(15) -0.08050(7) 0.02272(19) Uani 1 1 d .
F2 F 0.85391(13) 0.24160(17) -0.22089(9) 0.0285(2) Uani 1 1 d .
F3 F 0.69201(15) 0.41216(17) -0.31859(8) 0.0325(3) Uani 1 1 d .
F4 F 0.50614(13) 0.49168(16) -0.27801(8) 0.0294(2) Uani 1 1 d .
C1 C 0.64977(14) 0.24554(19) -0.02832(10) 0.0178(2) Uani 1 1 d .
C2 C 0.55123(16) 0.28578(19) -0.01362(11) 0.0197(3) Uani 1 1 d .
H2 H 0.5418 0.2599 0.0352 0.024 Uiso 1 1 calc R
C3 C 0.46324(15) 0.3646(2) -0.06899(11) 0.0223(3) Uani 1 1 d .
H3 H 0.3955 0.3884 -0.0574 0.027 Uiso 1 1 calc R
C4 C 0.47587(16) 0.4063(2) -0.13864(11) 0.0221(3) Uani 1 1 d .
H4 H 0.4176 0.4608 -0.1752 0.026 Uiso 1 1 calc R
C5 C 0.57607(15) 0.36813(19) -0.15666(10) 0.0197(2) Uani 1 1 d .
C6 C 0.58886(18) 0.4107(2) -0.22872(11) 0.0233(3) Uani 1 1 d .
C7 C 0.68075(19) 0.3712(2) -0.25037(11) 0.0249(3) Uani 1 1 d .
C8 C 0.76529(18) 0.2847(2) -0.19902(12) 0.0224(3) Uani 1 1 d .
C9 C 0.75792(15) 0.2451(2) -0.12729(10) 0.0196(2) Uani 1 1 d .
C10 C 0.66390(15) 0.28453(17) -0.10253(10) 0.0178(2) Uani 1 1 d .
C11 C 0.69935(14) 0.13618(19) 0.12982(10) 0.0185(2) Uani 1 1 d .
C12 C 0.71943(18) 0.2480(2) 0.18609(12) 0.0229(3) Uani 1 1 d .
H12 H 0.7660 0.3296 0.1830 0.027 Uiso 1 1 calc R
C13 C 0.67167(19) 0.2405(3) 0.24671(12) 0.0254(3) Uani 1 1 d .
H13 H 0.6863 0.3165 0.2850 0.030 Uiso 1 1 calc R
C14 C 0.60245(17) 0.1219(2) 0.25121(12) 0.0247(3) Uani 1 1 d .
H14 H 0.5686 0.1178 0.2919 0.030 Uiso 1 1 calc R
C15 C 0.58307(17) 0.0096(2) 0.19581(12) 0.0242(3) Uani 1 1 d .
H15 H 0.5367 -0.0720 0.1992 0.029 Uiso 1 1 calc R
C16 C 0.63129(16) 0.0159(2) 0.13532(11) 0.0217(3) Uani 1 1 d .
H16 H 0.6180 -0.0614 0.0978 0.026 Uiso 1 1 calc R
C17 C 0.77012(15) -0.03254(19) 0.01726(10) 0.0191(2) Uani 1 1 d .
C18 C 0.67942(16) -0.0966(2) -0.03975(12) 0.0228(3) Uani 1 1 d .
H18 H 0.6132 -0.0400 -0.0636 0.027 Uiso 1 1 calc R
C19 C 0.6848(2) -0.2428(3) -0.06211(14) 0.0268(3) Uani 1 1 d .
H19 H 0.6231 -0.2851 -0.1019 0.032 Uiso 1 1 calc R
C20 C 0.7807(2) -0.3265(2) -0.02599(14) 0.0277(4) Uani 1 1 d .
H20 H 0.7835 -0.4273 -0.0398 0.033 Uiso 1 1 calc R
C21 C 0.8730(2) -0.2630(2) 0.03058(14) 0.0285(4) Uani 1 1 d .
H21 H 0.9388 -0.3202 0.0548 0.034 Uiso 1 1 calc R
C22 C 0.86826(17) -0.1152(2) 0.05137(12) 0.0238(3) Uani 1 1 d .
H22 H 0.9317 -0.0708 0.0887 0.029 Uiso 1 1 calc R

loop_
_atom_site_aniso_label
_atom_site_aniso_U_11
_atom_site_aniso_U_22
_atom_site_aniso_U_33
_atom_site_aniso_U_23
_atom_site_aniso_U_13
_atom_site_aniso_U_12
Au1 0.01655(3) 0.01789(3) 0.01950(3) -0.00154(2) 0.00516(2) -0.00115(2)
Cl1 0.01951(15) 0.02373(17) 0.0321(2) -0.00611(15) 0.00775(14) -0.00425(14)
P1 0.01646(15) 0.01637(16) 0.01724(15) -0.00071(12) 0.00440(12) -0.00060(13)
F1 0.0202(4) 0.0255(5) 0.0233(5) 0.0009(4) 0.0079(4) 0.0030(4)
F2 0.0337(7) 0.0279(5) 0.0304(6) -0.0025(5) 0.0195(5) -0.0016(5)
F3 0.0466(8) 0.0316(6) 0.0240(5) 0.0050(5) 0.0177(6) -0.0005(6)
F4 0.0337(6) 0.0298(6) 0.0216(5) 0.0073(4) 0.0041(4) 0.0037(5)
C1 0.0180(6) 0.0172(5) 0.0179(6) 0.0006(5) 0.0051(5) -0.0001(5)
C2 0.0188(6) 0.0197(6) 0.0210(6) 0.0006(5) 0.0066(5) 0.0003(5)
C3 0.0190(6) 0.0234(7) 0.0239(7) -0.0001(6) 0.0060(5) 0.0022(6)
C4 0.0217(7) 0.0208(6) 0.0220(7) 0.0014(5) 0.0042(5) 0.0018(5)
C5 0.0209(6) 0.0182(6) 0.0189(6) 0.0002(5) 0.0046(5) -0.0013(5)
C6 0.0273(8) 0.0213(7) 0.0195(6) 0.0014(5) 0.0049(6) -0.0015(6)
C7 0.0338(9) 0.0230(7) 0.0198(7) 0.0006(5) 0.0108(6) -0.0030(7)
C8 0.0264(8) 0.0212(7) 0.0230(7) -0.0013(5) 0.0125(6) -0.0029(6)
C9 0.0205(6) 0.0184(6) 0.0203(6) -0.0014(5) 0.0070(5) -0.0009(5)
C10 0.0189(6) 0.0168(6) 0.0175(6) -0.0010(4) 0.0052(5) -0.0019(5)
C11 0.0190(6) 0.0180(6) 0.0181(6) -0.0004(5) 0.0050(5) -0.0006(5)
C12 0.0259(8) 0.0208(6) 0.0239(7) -0.0038(6) 0.0104(6) -0.0046(6)
C13 0.0276(8) 0.0268(8) 0.0244(8) -0.0047(6) 0.0119(7) -0.0023(7)
C14 0.0245(7) 0.0288(8) 0.0225(7) 0.0018(6) 0.0100(6) 0.0013(6)
C15 0.0240(7) 0.0248(7) 0.0241(7) 0.0034(6) 0.0080(6) -0.0039(6)
C16 0.0230(7) 0.0205(6) 0.0211(6) -0.0004(5) 0.0062(5) -0.0033(6)
C17 0.0201(6) 0.0183(6) 0.0186(6) -0.0018(5) 0.0057(5) -0.0007(5)
C18 0.0208(7) 0.0209(6) 0.0265(7) -0.0034(6) 0.0072(6) -0.0021(5)
C19 0.0271(8) 0.0245(7) 0.0308(9) -0.0094(7) 0.0118(7) -0.0060(7)
C20 0.0349(10) 0.0197(7) 0.0345(9) -0.0050(7) 0.0194(8) -0.0022(7)
C21 0.0313(9) 0.0228(7) 0.0319(9) -0.0017(7) 0.0103(8) 0.0074(7)
C22 0.0235(7) 0.0227(7) 0.0233(7) -0.0028(6) 0.0045(6) 0.0049(6)

loop_
_atom_type_symbol
_atom_type_description
_atom_type_scat_dispersion_real
_atom_type_scat_dispersion_imag
_atom_type_scat_source
C C 0.0033 0.0016 'International Tables Vol C Tables 4.2.6.8 and 6.1.1.4'
H H 0.0000 0.0000 'International Tables Vol C Tables 4.2.6.8 and 6.1.1.4'
F F 0.0171 0.0103 'International Tables Vol C Tables 4.2.6.8 and 6.1.1.4'
P P 0.1023 0.0942 'International Tables Vol C Tables 4.2.6.8 and 6.1.1.4'
Cl Cl 0.1484 0.1585 'International Tables Vol C Tables 4.2.6.8 and 6.1.1.4'
Au Au -2.0133 8.8022 'International Tables Vol C Tables 4.2.6.8 and 6.1.1.4'

loop_
_geom_angle_atom_site_label_1
_geom_angle_atom_site_label_2
_geom_angle_atom_site_label_3
_geom_angle
P1 Au1 Cl1 174.158(17)
P1 Au1 F1 60.55(3)
Cl1 Au1 F1 124.95(3)
C17 P1 C11 104.88(8)
C17 P1 C1 106.11(8)
C11 P1 C1 104.37(8)
C17 P1 Au1 119.12(6)
C11 P1 Au1 108.03(6)
C1 P1 Au1 113.09(6)
C9 F1 Au1 111.34(10)
C2 C1 C10 118.83(16)
C2 C1 P1 118.03(13)
C10 C1 P1 123.03(13)
C1 C2 C3 122.23(17)
C4 C3 C2 120.05(17)
C3 C4 C5 120.02(17)
C6 C5 C4 119.97(17)
C6 C5 C10 119.45(17)
C4 C5 C10 120.57(16)
F4 C6 C7 119.32(17)
F4 C6 C5 118.36(18)
C7 C6 C5 122.31(18)
F3 C7 C6 121.81(19)
F3 C7 C8 119.50(19)
C6 C7 C8 118.69(17)
F2 C8 C9 120.14(19)
F2 C8 C7 119.05(17)
C9 C8 C7 120.81(18)
F1 C9 C8 117.25(16)
F1 C9 C10 120.61(16)
C8 C9 C10 122.13(18)
C9 C10 C5 116.53(16)
C9 C10 C1 125.22(16)
C5 C10 C1 118.24(16)
C12 C11 C16 119.27(16)
C12 C11 P1 118.50(13)
C16 C11 P1 122.22(13)
C13 C12 C11 120.45(18)
C14 C13 C12 120.10(19)
C15 C14 C13 119.69(17)
C14 C15 C16 120.48(18)
C15 C16 C11 120.00(17)
C18 C17 C22 119.60(17)
C18 C17 P1 120.84(14)
C22 C17 P1 119.53(14)
C19 C18 C17 120.65(19)
C20 C19 C18 119.7(2)
C19 C20 C21 120.28(19)
C22 C21 C20 119.8(2)
C21 C22 C17 119.97(19)

loop_
_geom_bond_atom_site_label_1
_geom_bond_atom_site_label_2
_geom_bond_distance
Au1 P1 2.2290(5)
Au1 Cl1 2.2790(5)
Au1 F1 3.1771(13)
P1 C17 1.8101(17)
P1 C11 1.8235(17)
P1 C1 1.8343(18)
F1 C9 1.341(2)
F2 C8 1.335(2)
F3 C7 1.329(2)
F4 C6 1.345(2)
C1 C2 1.376(3)
C1 C10 1.442(2)
C2 C3 1.420(3)
C3 C4 1.362(3)
C4 C5 1.420(3)
C5 C6 1.406(3)
C5 C10 1.431(2)
C6 C7 1.361(3)
C7 C8 1.401(3)
C8 C9 1.368(3)
C9 C10 1.416(3)
C11 C12 1.398(3)
C11 C16 1.400(2)
C12 C13 1.393(3)
C13 C14 1.393(3)
C14 C15 1.391(3)
C15 C16 1.395(3)
C17 C18 1.391(3)
C17 C22 1.398(3)
C18 C19 1.391(3)
C19 C20 1.390(4)
C20 C21 1.397(3)
C21 C22 1.396(3)

loop_
_geom_torsion_atom_site_label_1
_geom_torsion_atom_site_label_2
_geom_torsion_atom_site_label_3
_geom_torsion_atom_site_label_4
_geom_torsion
Cl1 Au1 P1 C17 -139.14(17)
F1 Au1 P1 C17 59.89(7)
Cl1 Au1 P1 C11 -19.77(19)
F1 Au1 P1 C11 179.26(7)
Cl1 Au1 P1 C1 95.21(18)
F1 Au1 P1 C1 -65.76(7)
P1 Au1 F1 C9 76.37(11)
Cl1 Au1 F1 C9 -101.31(11)
C17 P1 C1 C2 112.97(15)
C11 P1 C1 C2 2.49(16)
Au1 P1 C1 C2 -114.67(13)
C17 P1 C1 C10 -70.89(16)
C11 P1 C1 C10 178.63(14)
Au1 P1 C1 C10 61.47(15)
C10 C1 C2 C3 -0.2(3)
P1 C1 C2 C3 176.15(14)
C1 C2 C3 C4 -1.6(3)
C2 C3 C4 C5 1.3(3)
C3 C4 C5 C6 179.78(18)
C3 C4 C5 C10 0.7(3)
C4 C5 C6 F4 2.2(3)
C10 C5 C6 F4 -178.75(16)
C4 C5 C6 C7 -176.90(19)
C10 C5 C6 C7 2.2(3)
F4 C6 C7 F3 1.0(3)
C5 C6 C7 F3 -179.95(18)
F4 C6 C7 C8 -178.90(18)
C5 C6 C7 C8 0.2(3)
F3 C7 C8 F2 -2.0(3)
C6 C7 C8 F2 177.89(18)
F3 C7 C8 C9 177.76(18)
C6 C7 C8 C9 -2.4(3)
Au1 F1 C9 C8 135.07(14)
Au1 F1 C9 C10 -45.07(19)
F2 C8 C9 F1 1.8(3)
C7 C8 C9 F1 -177.94(17)
F2 C8 C9 C10 -178.06(17)
C7 C8 C9 C10 2.2(3)
F1 C9 C10 C5 -179.69(15)
C8 C9 C10 C5 0.2(3)
F1 C9 C10 C1 -0.5(3)
C8 C9 C10 C1 179.34(17)
C6 C5 C10 C9 -2.3(2)
C4 C5 C10 C9 176.78(16)
C6 C5 C10 C1 178.49(16)
C4 C5 C10 C1 -2.5(2)
C2 C1 C10 C9 -177.02(17)
P1 C1 C10 C9 6.9(2)
C2 C1 C10 C5 2.1(2)
P1 C1 C10 C5 -173.97(13)
C17 P1 C11 C12 156.25(15)
C1 P1 C11 C12 -92.37(16)
Au1 P1 C11 C12 28.23(16)
C17 P1 C11 C16 -25.03(17)
C1 P1 C11 C16 86.35(16)
Au1 P1 C11 C16 -153.06(14)
C16 C11 C12 C13 -0.5(3)
P1 C11 C12 C13 178.30(17)
C11 C12 C13 C14 -0.6(3)
C12 C13 C14 C15 1.3(3)
C13 C14 C15 C16 -0.8(3)
C14 C15 C16 C11 -0.3(3)
C12 C11 C16 C15 0.9(3)
P1 C11 C16 C15 -177.79(15)
C11 P1 C17 C18 87.85(16)
C1 P1 C17 C18 -22.27(17)
Au1 P1 C17 C18 -151.18(13)
C11 P1 C17 C22 -89.98(16)
C1 P1 C17 C22 159.90(15)
Au1 P1 C17 C22 30.99(18)
C22 C17 C18 C19 1.1(3)
P1 C17 C18 C19 -176.72(16)
C17 C18 C19 C20 1.3(3)
C18 C19 C20 C21 -2.2(3)
C19 C20 C21 C22 0.6(3)
C20 C21 C22 C17 1.9(3)
C18 C17 C22 C21 -2.7(3)
P1 C17 C22 C21 175.14(17)
